data_2223768
loop_
_publ_author_name
'Cen, Changchun'
'Chen, Guangying'
'Han, Changri'
'Song, Xiaoping'

_publ_section_title
;
 1-(2-Hydroxy-4,5-dimethoxyphenyl)propan-1-one
;
_journal_coeditor_code HB5121
_journal_issue 11
_journal_name_full 'Acta Crystallographica Section E'
_journal_page_first o2815
_journal_paper_doi 10.1107/S1600536809041798
_journal_volume 65
_journal_year 2009
_chemical_formula_iupac 'C11 H14 O4'
_chemical_formula_moiety 'C11 H14 O4'
_chemical_formula_sum 'C11 H14 O4'
_chemical_formula_weight 210.22
_chemical_name_systematic
;
1-(2-Hydroxy-4,5-dimethoxyphenyl)propan-1-one
;
_space_group_IT_number 14
_symmetry_cell_setting monoclinic
_symmetry_space_group_name_Hall '-P 2ybc'
_symmetry_space_group_name_H-M 'P 1 21/c 1'
_atom_sites_solution_hydrogens geom
_atom_sites_solution_primary direct
_atom_sites_solution_secondary difmap
_audit_creation_method SHELXL-97
_cell_angle_alpha 90.00
_cell_angle_beta 113.164(5)
_cell_angle_gamma 90.00
_cell_formula_units_Z 4
_cell_length_a 7.1933(7)
_cell_length_b 9.4874(12)
_cell_length_c 17.198(2)
_cell_measurement_reflns_used 2673
_cell_measurement_temperature 293(2)
_cell_measurement_theta_max 28.38
_cell_measurement_theta_min 2.50
_cell_volume 1079.1(2)
_computing_cell_refinement 'SAINT (Bruker, 1997)'
_computing_data_collection 'SMART (Bruker, 1997)'
_computing_data_reduction 'SAINT (Bruker, 1997)'
_computing_molecular_graphics 'SHELXP-97 (Sheldrick, 2008)'
_computing_publication_material 'SHELXTL (Sheldrick, 2008)'
_computing_structure_refinement 'SHELXL-97 (Sheldrick, 2008)'
_computing_structure_solution 'SHELXS-97 (Sheldrick, 2008)'
_diffrn_ambient_temperature 293(2)
_diffrn_measured_fraction_theta_full 0.986
_diffrn_measured_fraction_theta_max 0.986
_diffrn_measurement_device_type 'Bruker SMART CCD'
_diffrn_measurement_method \w
_diffrn_radiation_monochromator graphite
_diffrn_radiation_source 'fine-focus sealed tube'
_diffrn_radiation_type MoK\a
_diffrn_radiation_wavelength 0.71073
_diffrn_reflns_av_R_equivalents 0.0436
_diffrn_reflns_av_sigmaI/netI 0.0362
_diffrn_reflns_limit_h_max 9
_diffrn_reflns_limit_h_min -9
_diffrn_reflns_limit_k_max 12
_diffrn_reflns_limit_k_min -12
_diffrn_reflns_limit_l_max 13
_diffrn_reflns_limit_l_min -22
_diffrn_reflns_number 7549
_diffrn_reflns_theta_full 28.38
_diffrn_reflns_theta_max 28.38
_diffrn_reflns_theta_min 2.50
_exptl_absorpt_coefficient_mu 0.098
_exptl_absorpt_correction_T_max 0.185
_exptl_absorpt_correction_T_min 0.066
_exptl_absorpt_correction_type multi-scan
_exptl_absorpt_process_details '(SADABS; Bruker, 1997)'
_exptl_crystal_colour colourless
_exptl_crystal_density_diffrn 1.294
_exptl_crystal_density_method 'not measured'
_exptl_crystal_description block
_exptl_crystal_F_000 448
_exptl_crystal_size_max 0.31
_exptl_crystal_size_mid 0.16
_exptl_crystal_size_min 0.14
_refine_diff_density_max 0.406
_refine_diff_density_min -0.284
_refine_ls_extinction_method none
_refine_ls_goodness_of_fit_ref 1.121
_refine_ls_hydrogen_treatment constr
_refine_ls_matrix_type full
_refine_ls_number_parameters 136
_refine_ls_number_reflns 2673
_refine_ls_number_restraints 0
_refine_ls_restrained_S_all 1.121
_refine_ls_R_factor_all 0.1235
_refine_ls_R_factor_gt 0.0944
_refine_ls_shift/su_max 0.000
_refine_ls_shift/su_mean 0.000
_refine_ls_structure_factor_coef Fsqd
_refine_ls_weighting_details 'calc w=1/[\s^2^(Fo^2^)+(0.1225P)^2^+1.1131P] where P=(Fo^2^+2Fc^2^)/3'
_refine_ls_weighting_scheme calc
_refine_ls_wR_factor_gt 0.2728
_refine_ls_wR_factor_ref 0.2947
_reflns_number_gt 1749
_reflns_number_total 2673
_reflns_threshold_expression I>2\s(I)
_cod_data_source_file hb5121.cif
_cod_data_source_block I
_cod_depositor_comments
;
The following automatic conversions were performed:
'_symmetry_cell_setting' value 'Monoclinic' changed to 'monoclinic'
according to '/home/saulius/struct/CIF-dictionaries/cif_core.dic'
dictionary named 'cif_core.dic' version 2.4.1 from 2010-06-29.

Automatic conversion script
Id: cif_fix_enum 1527 2010-12-29 10:47:43Z saulius 

The following automatic conversions were performed:

'_chemical_melting_point' value 'not measured' was changed to '?' -
the value is undefined or not given.

Automatic conversion script
Id: cif_fix_values 1646 2011-03-28 12:23:43Z adriana 

The following automatic conversions were performed:

'_chemical_melting_point' value 'not measured' was changed to '?' -
the value is undefined or not given.

'_symmetry_cell_setting' value
'Monoclinic' changed to 'monoclinic' according to
/home/saulius/struct/CIF-dictionaries/cif_core.dic dictionary named
'cif_core.dic' version 2.4.1 from 2010-06-29.

Automatic conversion script
Id: cif_fix_values 1715 2011-07-08 13:25:40Z adriana 
;
_cod_original_sg_symbol_H-M 'P 21/c'
_cod_database_code 2223768
_cod_database_fobs_code 2223768

loop_
_symmetry_equiv_pos_as_xyz
'x, y, z'
'-x, y+1/2, -z+1/2'
'-x, -y, -z'
'x, -y-1/2, z-1/2'

loop_
_atom_site_type_symbol
_atom_site_label
_atom_site_fract_x
_atom_site_fract_y
_atom_site_fract_z
_atom_site_U_iso_or_equiv
_atom_site_adp_type
_atom_site_calc_flag
_atom_site_refinement_flags
_atom_site_occupancy
_atom_site_disorder_assembly
_atom_site_disorder_group
O O1 0.3767(5) 0.3553(3) 0.52714(19) 0.0723(9) Uani d . 1 . .
H H1 0.3323 0.3757 0.4768 0.080 Uiso calc . 1 . .
O O2 0.1907(5) 0.3117(3) 0.36706(18) 0.0763(9) Uani d . 1 . .
O O3 0.2687(4) -0.2066(3) 0.58386(15) 0.0600(8) Uani d . 1 . .
O O4 0.4475(4) -0.0386(3) 0.71051(14) 0.0581(7) Uani d . 1 . .
C C1 0.3465(5) 0.2161(4) 0.5358(2) 0.0497(8) Uani d . 1 . .
C C2 0.2485(5) 0.1275(3) 0.4653(2) 0.0435(7) Uani d . 1 . .
C C3 0.2245(5) -0.0169(4) 0.48170(19) 0.0437(7) Uani d . 1 . .
H H3 0.1624 -0.0776 0.4364 0.080 Uiso calc . 1 . .
C C4 0.2907(5) -0.0694(3) 0.5629(2) 0.0432(7) Uani d . 1 . .
C C5 0.3876(5) 0.0225(4) 0.63263(19) 0.0441(7) Uani d . 1 . .
C C6 0.4134(5) 0.1631(4) 0.6178(2) 0.0499(8) Uani d . 1 . .
H H6 0.4764 0.2232 0.6633 0.080 Uiso calc . 1 . .
C C7 0.1702(5) 0.1852(4) 0.3788(2) 0.0509(8) Uani d . 1 . .
C C8 0.0636(6) 0.0885(4) 0.3045(2) 0.0569(9) Uani d . 1 . .
H H8A -0.0529 0.0476 0.3111 0.080 Uiso calc . 1 . .
H H8B 0.1545 0.0120 0.3061 0.080 Uiso calc . 1 . .
C C9 -0.0065(8) 0.1589(5) 0.2186(3) 0.0801(14) Uani d . 1 . .
H H9A -0.0699 0.0902 0.1752 0.080 Uiso calc . 1 . .
H H9B 0.1077 0.1990 0.2110 0.080 Uiso calc . 1 . .
H H9C -0.1017 0.2319 0.2152 0.080 Uiso calc . 1 . .
C C10 0.1800(6) -0.3028(4) 0.5156(2) 0.0600(10) Uani d . 1 . .
H H10A 0.1714 -0.3945 0.5376 0.080 Uiso calc . 1 . .
H H10B 0.2621 -0.3079 0.4831 0.080 Uiso calc . 1 . .
H H10C 0.0469 -0.2709 0.4801 0.080 Uiso calc . 1 . .
C C11 0.5335(7) 0.0537(5) 0.7830(2) 0.0699(12) Uani d . 1 . .
H H11A 0.5684 -0.0003 0.8340 0.080 Uiso calc . 1 . .
H H11B 0.4364 0.1246 0.7809 0.080 Uiso calc . 1 . .
H H11C 0.6527 0.0980 0.7821 0.080 Uiso calc . 1 . .

loop_
_atom_site_aniso_label
_atom_site_aniso_U_11
_atom_site_aniso_U_22
_atom_site_aniso_U_33
_atom_site_aniso_U_12
_atom_site_aniso_U_13
_atom_site_aniso_U_23
O1 0.107(2) 0.0456(15) 0.0605(17) -0.0084(14) 0.0294(16) -0.0016(13)
O2 0.115(3) 0.0534(17) 0.0561(16) -0.0070(16) 0.0287(17) 0.0092(13)
O3 0.0858(18) 0.0402(13) 0.0372(12) -0.0007(12) 0.0062(12) 0.0020(10)
O4 0.0790(17) 0.0490(14) 0.0347(12) -0.0005(12) 0.0098(11) -0.0045(10)
C1 0.0556(19) 0.0434(18) 0.0509(18) 0.0009(15) 0.0219(15) -0.0022(14)
C2 0.0482(17) 0.0395(16) 0.0422(16) 0.0051(13) 0.0170(13) -0.0005(13)
C3 0.0472(17) 0.0426(17) 0.0377(15) 0.0044(13) 0.0129(13) -0.0046(13)
C4 0.0444(16) 0.0399(16) 0.0413(16) 0.0072(13) 0.0125(13) -0.0007(13)
C5 0.0459(16) 0.0452(17) 0.0371(15) 0.0061(14) 0.0120(12) -0.0036(13)
C6 0.0551(19) 0.0473(19) 0.0437(17) 0.0005(15) 0.0155(15) -0.0091(14)
C7 0.058(2) 0.048(2) 0.0461(18) 0.0053(15) 0.0200(15) 0.0048(15)
C8 0.069(2) 0.057(2) 0.0405(17) 0.0013(17) 0.0162(16) 0.0066(15)
C9 0.107(4) 0.073(3) 0.045(2) 0.001(3) 0.013(2) 0.012(2)
C10 0.078(3) 0.0443(19) 0.0439(18) 0.0030(17) 0.0091(17) -0.0015(15)
C11 0.098(3) 0.065(3) 0.0358(17) -0.002(2) 0.0149(19) -0.0100(17)

loop_
_atom_type_symbol
_atom_type_description
_atom_type_scat_dispersion_real
_atom_type_scat_dispersion_imag
_atom_type_scat_source
C C 0.0033 0.0016 'International Tables Vol C Tables 4.2.6.8 and 6.1.1.4'
H H 0.0000 0.0000 'International Tables Vol C Tables 4.2.6.8 and 6.1.1.4'
O O 0.0106 0.0060 'International Tables Vol C Tables 4.2.6.8 and 6.1.1.4'

loop_
_geom_angle_atom_site_label_1
_geom_angle_atom_site_label_2
_geom_angle_atom_site_label_3
_geom_angle_site_symmetry_1
_geom_angle_site_symmetry_3
_geom_angle
_geom_angle_publ_flag
C1 O1 H1 . . 109.5 ?
C4 O3 C10 . . 116.8(3) ?
C5 O4 C11 . . 116.8(3) ?
O1 C1 C6 . . 117.2(3) ?
O1 C1 C2 . . 122.2(3) ?
C6 C1 C2 . . 120.7(3) ?
C1 C2 C3 . . 117.4(3) ?
C1 C2 C7 . . 120.5(3) ?
C3 C2 C7 . . 122.0(3) ?
C4 C3 C2 . . 121.9(3) ?
C4 C3 H3 . . 119.1 ?
C2 C3 H3 . . 119.1 ?
O3 C4 C3 . . 125.3(3) ?
O3 C4 C5 . . 115.3(3) ?
C3 C4 C5 . . 119.4(3) ?
O4 C5 C6 . . 125.2(3) ?
O4 C5 C4 . . 115.3(3) ?
C6 C5 C4 . . 119.4(3) ?
C5 C6 C1 . . 121.1(3) ?
C5 C6 H6 . . 119.4 ?
C1 C6 H6 . . 119.4 ?
O2 C7 C2 . . 120.2(3) ?
O2 C7 C8 . . 120.3(3) ?
C2 C7 C8 . . 119.5(3) ?
C7 C8 C9 . . 114.8(3) ?
C7 C8 H8A . . 108.6 ?
C9 C8 H8A . . 108.6 ?
C7 C8 H8B . . 108.6 ?
C9 C8 H8B . . 108.6 ?
H8A C8 H8B . . 107.5 ?
C8 C9 H9A . . 109.5 ?
C8 C9 H9B . . 109.5 ?
H9A C9 H9B . . 109.5 ?
C8 C9 H9C . . 109.5 ?
H9A C9 H9C . . 109.5 ?
H9B C9 H9C . . 109.5 ?
O3 C10 H10A . . 109.5 ?
O3 C10 H10B . . 109.5 ?
H10A C10 H10B . . 109.5 ?
O3 C10 H10C . . 109.5 ?
H10A C10 H10C . . 109.5 ?
H10B C10 H10C . . 109.5 ?
O4 C11 H11A . . 109.5 ?
O4 C11 H11B . . 109.5 ?
H11A C11 H11B . . 109.5 ?
O4 C11 H11C . . 109.5 ?
H11A C11 H11C . . 109.5 ?
H11B C11 H11C . . 109.5 ?

loop_
_geom_bond_atom_site_label_1
_geom_bond_atom_site_label_2
_geom_bond_site_symmetry_2
_geom_bond_distance
_geom_bond_publ_flag
O1 C1 . 1.355(4) ?
O1 H1 . 0.8200 ?
O2 C7 . 1.235(4) ?
O3 C4 . 1.376(4) ?
O3 C10 . 1.424(4) ?
O4 C5 . 1.364(4) ?
O4 C11 . 1.448(4) ?
C1 C6 . 1.393(5) ?
C1 C2 . 1.415(5) ?
C2 C3 . 1.423(5) ?
C2 C7 . 1.473(5) ?
C3 C4 . 1.379(4) ?
C3 H3 . 0.9300 ?
C4 C5 . 1.423(4) ?
C5 C6 . 1.385(5) ?
C6 H6 . 0.9300 ?
C7 C8 . 1.513(5) ?
C8 C9 . 1.516(5) ?
C8 H8A . 0.9700 ?
C8 H8B . 0.9700 ?
C9 H9A . 0.9600 ?
C9 H9B . 0.9600 ?
C9 H9C . 0.9600 ?
C10 H10A . 0.9600 ?
C10 H10B . 0.9600 ?
C10 H10C . 0.9600 ?
C11 H11A . 0.9600 ?
C11 H11B . 0.9600 ?
C11 H11C . 0.9600 ?

loop_
_geom_hbond_atom_site_label_D
_geom_hbond_atom_site_label_H
_geom_hbond_atom_site_label_A
_geom_hbond_site_symmetry_A
_geom_hbond_distance_DH
_geom_hbond_distance_HA
_geom_hbond_distance_DA
_geom_hbond_angle_DHA
O1 H1 O2 . 0.82 1.86 2.577(4) 146

loop_
_cod_related_entry_id
_cod_related_entry_database
_cod_related_entry_code
1 ChemSpider 24743545
